data_7160610
loop_
_publ_author_name
'Taboada-Seras, Borja'
'Santiago, Carlos'
'Sustatxa, Eider'
'Carral-Menoyo, Asier'
'Sotomayor, Nuria'
'Lete, Esther'

_publ_section_title
;
 Microwave assisted cobalt(III)-catalysed C-H aminocarbonylation reactions
 with isocyanates for the synthesis of thiophenecarboxamides.
;
_journal_issue 31
_journal_name_full 'Organic &amp; biomolecular chemistry'
_journal_page_first 7283
_journal_page_last 7293
_journal_paper_doi 10.1039/d5ob00781j
_journal_volume 23
_journal_year 2025
_chemical_formula_moiety 'C15 H10 I N3 O S'
_chemical_formula_sum 'C15 H10 I N3 O S'
_chemical_formula_weight 407.22
_space_group_IT_number 14
_space_group_name_Hall '-P 2ybc'
_space_group_name_H-M_alt 'P 1 21/c 1'
_symmetry_cell_setting monoclinic
_symmetry_Int_Tables_number 14
_symmetry_space_group_name_Hall '-P 2ybc'
_symmetry_space_group_name_H-M 'P 1 21/c 1'
_atom_sites_solution_hydrogens mixed
_atom_sites_solution_primary dual
_audit_creation_date 2025-06-12T13:14:03-00:00
_audit_creation_method 'WinGX routine CIF_UPDATE'
_audit_update_record
;
2025-06-12 deposited with the CCDC.	2025-06-25 downloaded from the CCDC.
;
_cell_angle_alpha 90
_cell_angle_beta 113.0049(15)
_cell_angle_gamma 90
_cell_formula_units_Z 4
_cell_length_a 8.55121(11)
_cell_length_b 17.91412(18)
_cell_length_c 10.37495(13)
_cell_measurement_reflns_used 7756
_cell_measurement_temperature 170.00(10)
_cell_measurement_theta_max 73.009
_cell_measurement_theta_min 5.23
_cell_volume 1462.92(3)
_computing_cell_refinement 'CrysAlisPro 1.171.43.90 (Rigaku OD, 2023)'
_computing_data_collection 'CrysAlisPro system (CCD 42.33a 64-bit (release 26-10-2021))'
_computing_data_reduction 'CrysAlisPro 1.171.43.90 (Rigaku OD, 2023)'
_computing_molecular_graphics 'Olex2 1.5 (Dolomanov et al., 2009)'
_computing_publication_material 'Olex2 1.5 (Dolomanov et al., 2009)'
_computing_structure_refinement 'SHELXL 2019/3 (Sheldrick, 2015)'
_computing_structure_solution 'SHELXT  (Sheldrick, 2015)'
_diffrn_ambient_environment N~2~
_diffrn_ambient_temperature 170.00(10)
_diffrn_detector 'Hybrid Pixel Array Detector'
_diffrn_detector_area_resol_mean 10
_diffrn_detector_type HyPix
_diffrn_measured_fraction_theta_full 1
_diffrn_measured_fraction_theta_max 1
_diffrn_measurement_details
;
List of Runs (angles in degrees, time in seconds):

  # Type    Start    End  Width  t~exp~   \w     \q     \k     \f   Frames
#--------------------------------------------------------------------------
  1  \w    -51.00   0.00   0.50    0.20    --  -37.11 108.00  61.00  102
  2  \w     28.00  90.00   0.50    0.20    --   37.11-108.00 -35.00  124
  3  \w     43.00  68.00   0.50    0.80    --  110.57-108.00 -35.00   50
  4  \w    104.00 174.00   0.50    0.80    --  110.57 108.00  61.00  140
  5  \w   -116.00 -67.00   0.50    0.20    --  -37.11 -77.00 -30.00   98
  6  \w     52.00  78.00   0.50    0.20    --   37.11  57.00-120.00   52
  7  \w     12.00 107.00   0.50    0.20    --   37.11  57.00 -90.00  190
  8  \w      7.00  49.00   0.50    0.20    --   37.11  57.00-120.00   84
  9  \w     66.00 111.00   0.50    0.20    --   37.11-178.00-120.00   90
 10  \w     81.00 113.00   0.50    0.20    --   37.11  57.00 120.00   64
 11  \w      8.00  35.00   0.50    0.20    --   37.11  57.00 120.00   54
 12  \w     64.00  98.00   0.50    0.80    --  110.57-111.00-150.00   68
 13  \w     26.00  57.00   0.50    0.80    --  110.57 -94.00  60.00   62
 14  \w    128.00 163.00   0.50    0.80    --  110.57  45.00 120.00   70
 15  \w     70.00 101.00   0.50    0.80    --  110.57 -94.00   0.00   62
 16  \w    147.00 176.00   0.50    0.80    --  110.57  61.00-150.00   58
 17  \w     61.00  87.00   0.50    0.80    --  110.57 -94.00  60.00   52
 18  \w     59.00 168.00   0.50    0.80    --  110.57  30.00  30.00  218
 19  \w     80.00 113.00   0.50    0.80    --  110.57  45.00 120.00   66
 20  \w     55.00 100.00   0.50    0.80    --  110.57 -94.00 -30.00   90
 21  \w     84.00 124.00   0.50    0.80    --  110.57  61.00-150.00   80
 22  \w     26.00 105.00   0.50    0.80    --  110.57 -94.00 120.00  158
 23  \w     78.00 174.00   0.50    0.80    --  110.57  45.00 150.00  192
 24  \w    -34.00  -8.00   0.50    0.20    --  -37.11  38.00-120.00   52
 25  \w     11.00  42.00   0.50    0.20    --  -37.11  38.00-120.00   62
 26  \w    -63.00 -38.00   0.50    0.20    --  -37.11  57.00  30.00   50
 27  \w    -74.00 -48.00   0.50    0.20    --  -37.11  77.00 120.00   52
 28  \w    -36.00  42.00   0.50    0.20    --  -37.11  77.00 120.00  156
 29  \w    -78.00 -51.00   0.50    0.20    --  -37.11 178.00 -90.00   54
 30  \w    -35.00  19.00   0.50    0.20    --  -37.11  57.00  30.00  108
 31  \w     78.00 119.00   0.50    0.20    --   37.11 178.00  30.00   82
 32  \w     32.00  70.00   0.50    0.80    --  110.57 -77.00-120.00   76
 33  \w    100.00 126.00   0.50    0.80    --  110.57  45.00-150.00   52
 34  \w    106.00 174.00   0.50    0.80    --  110.57  45.00  60.00  136
 35  \w    103.00 160.00   0.50    0.80    --  110.57 111.00 -60.00  114
 36  \w     30.00  79.00   0.50    0.80    --  110.57-111.00  60.00   98
 37  \w     83.00 108.00   0.50    0.80    --  110.57-111.00  60.00   50
 38  \w     96.00 135.00   0.50    0.80    --  110.57 -61.00  90.00   78
 39  \w     60.00  95.00   0.50    0.80    --  110.57 -94.00-120.00   70
 40  \w     42.00  93.00   0.50    0.80    --  110.57 -61.00  90.00  102
 41  \w     66.00  97.00   0.50    0.80    --  110.57 178.00-150.00   62
 42  \w    118.00 149.00   0.50    0.80    --  110.57 -77.00-120.00   62
 43  \w     84.00 115.00   0.50    0.80    --  110.57  30.00 -30.00   62
 44  \w    105.00 131.00   0.50    0.80    --  110.57  45.00  90.00   52
 45  \w     74.00 109.00   0.50    0.80    --  110.57 -77.00-120.00   70
 46  \w    121.00 146.00   0.50    0.80    --  110.57 178.00 -30.00   50
 47  \w    135.00 167.00   0.50    0.80    --  110.57  45.00-150.00   64
 48  \w     74.00 115.00   0.50    0.80    --  110.57 178.00 -30.00   82
;
_diffrn_measurement_device 'four-circle diffractometer'
_diffrn_measurement_device_type 'SuperNova, Dual, Cu at home/near, HyPix'
_diffrn_measurement_method '\w scans'
_diffrn_orient_matrix_type 'CrysAlisPro convention (1999,Acta A55,543-557)'
_diffrn_orient_matrix_UB_11 0.0192518
_diffrn_orient_matrix_UB_12 0.0815191
_diffrn_orient_matrix_UB_13 -0.0388247
_diffrn_orient_matrix_UB_21 0.0970726
_diffrn_orient_matrix_UB_22 0.0186919
_diffrn_orient_matrix_UB_23 0.1561328
_diffrn_orient_matrix_UB_31 0.1688274
_diffrn_orient_matrix_UB_32 -0.0200371
_diffrn_orient_matrix_UB_33 -0.0122111
_diffrn_radiation_monochromator mirror
_diffrn_radiation_probe x-ray
_diffrn_radiation_type 'Cu K\a'
_diffrn_radiation_wavelength 1.54184
_diffrn_reflns_av_R_equivalents 0.0972
_diffrn_reflns_av_unetI/netI 0.097
_diffrn_reflns_Laue_measured_fraction_full 1
_diffrn_reflns_Laue_measured_fraction_max 1
_diffrn_reflns_limit_h_max 10
_diffrn_reflns_limit_h_min -8
_diffrn_reflns_limit_k_max 21
_diffrn_reflns_limit_k_min -21
_diffrn_reflns_limit_l_max 12
_diffrn_reflns_limit_l_min -12
_diffrn_reflns_number 12871
_diffrn_reflns_point_group_measured_fraction_full 1
_diffrn_reflns_point_group_measured_fraction_max 1
_diffrn_reflns_theta_full 67.075
_diffrn_reflns_theta_max 67.075
_diffrn_reflns_theta_min 4.937
_diffrn_source 'micro-focus sealed X-ray tube'
_diffrn_source_current 0.8
_diffrn_source_power 0.04
_diffrn_source_type 'SuperNova (Cu) X-ray Source'
_diffrn_source_voltage 50
_exptl_absorpt_coefficient_mu 18.613
_exptl_absorpt_correction_T_max 0.231
_exptl_absorpt_correction_T_min 0.055
_exptl_absorpt_correction_type analytical
_exptl_absorpt_process_details
;
        CrysAlisPro 1.171.43.90 (Rigaku Oxford Diffraction, 2023)
        Analytical numeric absorption correction using a multifaceted crystal
        model based on expressions derived by R.C. Clark & J.S. Reid.
        (Clark, R. C. & Reid, J. S. (1995). Acta Cryst. A51, 887-897)
        Empirical absorption correction using spherical harmonics,
        implemented in SCALE3 ABSPACK scaling algorithm.
;
_exptl_crystal_colour yellow
_exptl_crystal_density_diffrn 1.849
_exptl_crystal_description prism
_exptl_crystal_F_000 792
_exptl_crystal_size_max 0.238
_exptl_crystal_size_mid 0.213
_exptl_crystal_size_min 0.135
_refine_diff_density_max 0.878
_refine_diff_density_min -1.762
_refine_diff_density_rms 0.249
_refine_ls_extinction_method none
_refine_ls_goodness_of_fit_ref 1.038
_refine_ls_hydrogen_treatment mixed
_refine_ls_matrix_type full
_refine_ls_number_parameters 193
_refine_ls_number_reflns 2614
_refine_ls_number_restraints 1
_refine_ls_restrained_S_all 1.038
_refine_ls_R_factor_all 0.0649
_refine_ls_R_factor_gt 0.0632
_refine_ls_shift/su_max 0
_refine_ls_shift/su_mean 0
_refine_ls_structure_factor_coef Fsqd
_refine_ls_weighting_details 'w=1/[\s^2^(Fo^2^)+(0.1251P)^2^] where P=(Fo^2^+2Fc^2^)/3'
_refine_ls_weighting_scheme calc
_refine_ls_wR_factor_gt 0.1554
_refine_ls_wR_factor_ref 0.1583
_reflns_Friedel_coverage 0
_reflns_number_gt 2418
_reflns_number_total 2614
_reflns_threshold_expression 'I > 2\s(I)'
_cod_data_source_file d5ob00781j2.cif
_cod_data_source_block b20250129_bts076ducu3
_cod_depositor_comments 'Adding full bibliography for 7160610.cif.'
_cod_database_code 7160610

loop_
_symmetry_equiv_pos_as_xyz
'x, y, z'
'-x, y+1/2, -z+1/2'
'-x, -y, -z'
'x, -y-1/2, z-1/2'

loop_
_atom_site_label
_atom_site_type_symbol
_atom_site_fract_x
_atom_site_fract_y
_atom_site_fract_z
_atom_site_U_iso_or_equiv
_atom_site_adp_type
_atom_site_occupancy
_atom_site_site_symmetry_order
_atom_site_calc_flag
_atom_site_refinement_flags_posn
_atom_site_refinement_flags_adp
_atom_site_refinement_flags_occupancy
_atom_site_disorder_assembly
_atom_site_disorder_group
C1 C 0.1656(6) 0.5479(3) 0.2538(5) 0.0422(10) Uani 1 1 d . . . . .
C2 C 0.0608(6) 0.6060(3) 0.2863(5) 0.0400(10) Uani 1 1 d . . . . .
C3 C -0.0377(7) 0.6530(3) 0.1712(6) 0.0463(11) Uani 1 1 d . . . . .
H3 H -0.037607 0.648414 0.080061 0.056 Uiso 1 1 calc R U . . .
C4 C -0.1306(9) 0.7046(3) 0.2051(8) 0.0531(14) Uani 1 1 d . . . . .
H4 H -0.203316 0.739625 0.140784 0.064 Uiso 1 1 calc R U . . .
C5 C 0.0387(6) 0.6253(2) 0.4086(5) 0.0393(9) Uani 1 1 d . . . . .
C6 C 0.1026(6) 0.5980(3) 0.5536(5) 0.0402(10) Uani 1 1 d . . . . .
C7 C 0.1077(8) 0.6151(4) 0.7727(6) 0.0526(12) Uani 1 1 d . . . . .
H7 H 0.073492 0.641977 0.836276 0.063 Uiso 1 1 calc R U . . .
H1 H 0.230(10) 0.500(4) 0.425(4) 0.063 Uiso 1 1 d D U . . .
C8 C 0.2125(8) 0.5541(3) 0.8220(6) 0.0523(12) Uani 1 1 d . . . . .
H8 H 0.253268 0.539137 0.917375 0.063 Uiso 1 1 calc R U . . .
C9 C 0.2544(8) 0.5162(3) 0.7246(6) 0.0480(11) Uani 1 1 d . . . . .
H9 H 0.323534 0.472845 0.753577 0.058 Uiso 1 1 calc R U . . .
C10 C 0.3299(6) 0.4314(3) 0.3423(5) 0.0391(9) Uani 1 1 d . . . . .
C11 C 0.4187(7) 0.3947(3) 0.4668(5) 0.0426(10) Uani 1 1 d . . . . .
H11 H 0.418015 0.414386 0.551606 0.051 Uiso 1 1 calc R U . . .
C12 C 0.5080(7) 0.3304(3) 0.4704(5) 0.0434(10) Uani 1 1 d . . . . .
H12 H 0.568797 0.306204 0.55709 0.052 Uiso 1 1 calc R U . . .
C13 C 0.5093(7) 0.3009(2) 0.3464(6) 0.0392(11) Uani 1 1 d . . . . .
C14 C 0.4240(7) 0.3377(3) 0.2211(5) 0.0445(10) Uani 1 1 d . . . . .
H14 H 0.426777 0.318218 0.136903 0.053 Uiso 1 1 calc R U . . .
C15 C 0.3338(7) 0.4034(3) 0.2172(5) 0.0430(11) Uani 1 1 d . . . . .
H15 H 0.275986 0.428645 0.13108 0.052 Uiso 1 1 calc R U . . .
I1 I 0.63474(4) 0.19967(2) 0.35745(3) 0.0460(2) Uani 1 1 d . . . . .
N1 N 0.2359(6) 0.4947(2) 0.3500(4) 0.0416(8) Uani 1 1 d D . . . .
N2 N 0.0517(6) 0.6384(3) 0.6391(5) 0.0509(10) Uani 1 1 d . . . . .
N3 N 0.2022(6) 0.5377(2) 0.5916(4) 0.0434(9) Uani 1 1 d . . . . .
O1 O 0.1818(6) 0.5499(2) 0.1403(4) 0.0572(10) Uani 1 1 d . . . . .
S1 S -0.1021(2) 0.69921(7) 0.37693(18) 0.0496(4) Uani 1 1 d . . . . .

loop_
_atom_site_aniso_label
_atom_site_aniso_U_11
_atom_site_aniso_U_22
_atom_site_aniso_U_33
_atom_site_aniso_U_23
_atom_site_aniso_U_13
_atom_site_aniso_U_12
C1 0.044(2) 0.036(2) 0.047(3) -0.0014(19) 0.018(2) -0.0065(19)
C2 0.040(2) 0.036(2) 0.044(2) 0.0003(18) 0.0166(19) -0.0077(18)
C3 0.041(2) 0.048(3) 0.048(3) 0.007(2) 0.015(2) -0.002(2)
C4 0.048(3) 0.052(3) 0.059(4) 0.013(2) 0.020(3) 0.005(2)
C5 0.040(2) 0.033(2) 0.045(2) -0.0030(18) 0.0165(19) -0.0046(17)
C6 0.041(2) 0.034(2) 0.047(3) -0.0065(17) 0.019(2) -0.0089(18)
C7 0.052(3) 0.060(3) 0.047(3) -0.012(2) 0.020(2) -0.003(2)
C8 0.060(3) 0.054(3) 0.043(3) -0.003(2) 0.020(2) -0.008(2)
C9 0.055(3) 0.046(3) 0.041(2) -0.002(2) 0.015(2) -0.002(2)
C10 0.041(2) 0.036(2) 0.039(2) -0.0039(18) 0.0137(19) -0.0048(18)
C11 0.048(3) 0.044(2) 0.035(2) -0.0089(18) 0.0148(19) -0.004(2)
C12 0.046(3) 0.045(3) 0.037(2) -0.0001(19) 0.015(2) 0.003(2)
C13 0.040(3) 0.036(2) 0.040(3) -0.0040(15) 0.013(2) 0.0008(16)
C14 0.054(3) 0.042(2) 0.036(2) -0.0028(18) 0.017(2) 0.002(2)
C15 0.053(3) 0.038(2) 0.036(2) -0.0007(18) 0.015(2) 0.002(2)
I1 0.0495(3) 0.0455(3) 0.0389(3) -0.00074(9) 0.0129(2) 0.00863(10)
N1 0.050(2) 0.040(2) 0.0344(18) -0.0025(16) 0.0161(16) 0.0005(17)
N2 0.052(3) 0.050(2) 0.053(2) -0.012(2) 0.023(2) -0.0036(19)
N3 0.048(2) 0.039(2) 0.043(2) -0.0018(16) 0.0173(18) -0.0008(17)
O1 0.084(3) 0.0435(19) 0.054(2) 0.0049(16) 0.037(2) 0.0087(18)
S1 0.0462(8) 0.0465(8) 0.0566(9) 0.0005(5) 0.0206(6) 0.0063(4)

loop_
_atom_type_symbol
_atom_type_description
_atom_type_scat_dispersion_real
_atom_type_scat_dispersion_imag
_atom_type_scat_source
C C 0.0181 0.0091 'International Tables Vol C Tables 4.2.6.8 and 6.1.1.4'
H H 0 0 'International Tables Vol C Tables 4.2.6.8 and 6.1.1.4'
I I -0.3257 6.8362 'International Tables Vol C Tables 4.2.6.8 and 6.1.1.4'
N N 0.0311 0.018 'International Tables Vol C Tables 4.2.6.8 and 6.1.1.4'
O O 0.0492 0.0322 'International Tables Vol C Tables 4.2.6.8 and 6.1.1.4'
S S 0.3331 0.5567 'International Tables Vol C Tables 4.2.6.8 and 6.1.1.4'

loop_
_exptl_crystal_face_index_h
_exptl_crystal_face_index_k
_exptl_crystal_face_index_l
_exptl_crystal_face_perp_dist
5 3 -5 0.1092
4 -7 -1 0.1259
1 -10 2 0.1253
-3 -8 5 0.1277
-5 -1 4 0.1088
-1 10 -3 0.0728
5 0 -1 0.1258
2 5 5 0.0997
-1 6 6 0.1063
-1 -5 -5 0.0304

loop_
_geom_angle_atom_site_label_1
_geom_angle_atom_site_label_2
_geom_angle_atom_site_label_3
_geom_angle
_geom_angle_site_symmetry_1
_geom_angle_site_symmetry_3
_geom_angle_publ_flag
N1 C1 C2 117.5(4) . . ?
O1 C1 C2 119.5(5) . . ?
O1 C1 N1 123.0(5) . . ?
C3 C2 C1 115.5(5) . . ?
C5 C2 C1 133.0(5) . . ?
C5 C2 C3 111.5(5) . . ?
C2 C3 H3 123.2 . . ?
C4 C3 C2 113.5(5) . . ?
C4 C3 H3 123.2 . . ?
C3 C4 H4 124 . . ?
C3 C4 S1 112.0(5) . . ?
S1 C4 H4 124 . . ?
C2 C5 C6 136.0(5) . . ?
C2 C5 S1 110.3(4) . . ?
C6 C5 S1 113.7(4) . . ?
N2 C6 C5 114.2(5) . . ?
N3 C6 C5 120.7(4) . . ?
N3 C6 N2 125.1(5) . . ?
C8 C7 H7 118.4 . . ?
N2 C7 H7 118.4 . . ?
N2 C7 C8 123.1(5) . . ?
C7 C8 H8 122 . . ?
C9 C8 C7 115.9(5) . . ?
C9 C8 H8 122 . . ?
C8 C9 H9 118.7 . . ?
N3 C9 C8 122.7(5) . . ?
N3 C9 H9 118.7 . . ?
C11 C10 C15 119.4(5) . . ?
C11 C10 N1 116.5(4) . . ?
C15 C10 N1 124.0(4) . . ?
C10 C11 H11 119.3 . . ?
C12 C11 C10 121.3(5) . . ?
C12 C11 H11 119.3 . . ?
C11 C12 H12 120.1 . . ?
C11 C12 C13 119.8(5) . . ?
C13 C12 H12 120.1 . . ?
C12 C13 I1 117.9(4) . . ?
C14 C13 C12 119.6(4) . . ?
C14 C13 I1 122.5(4) . . ?
C13 C14 H14 119.6 . . ?
C13 C14 C15 120.7(5) . . ?
C15 C14 H14 119.6 . . ?
C10 C15 H15 120.5 . . ?
C14 C15 C10 119.1(5) . . ?
C14 C15 H15 120.5 . . ?
C1 N1 H1 117(6) . . ?
C1 N1 C10 129.0(4) . . ?
C10 N1 H1 114(6) . . ?
C6 N2 C7 116.0(5) . . ?
C9 N3 C6 117.2(5) . . ?
C4 S1 C5 92.7(3) . . ?

loop_
_geom_bond_atom_site_label_1
_geom_bond_atom_site_label_2
_geom_bond_distance
_geom_bond_site_symmetry_2
_geom_bond_publ_flag
C1 C2 1.496(7) . ?
C1 N1 1.341(7) . ?
C1 O1 1.239(7) . ?
C2 C3 1.435(7) . ?
C2 C5 1.398(7) . ?
C3 H3 0.95 . ?
C3 C4 1.351(9) . ?
C4 H4 0.95 . ?
C4 S1 1.705(7) . ?
C5 C6 1.469(7) . ?
C5 S1 1.732(5) . ?
C6 N2 1.342(7) . ?
C6 N3 1.337(7) . ?
C7 H7 0.95 . ?
C7 C8 1.379(9) . ?
C7 N2 1.344(8) . ?
C8 H8 0.95 . ?
C8 C9 1.376(8) . ?
C9 H9 0.95 . ?
C9 N3 1.331(7) . ?
C10 C11 1.381(7) . ?
C10 C15 1.405(7) . ?
C10 N1 1.410(7) . ?
C11 H11 0.95 . ?
C11 C12 1.375(8) . ?
C12 H12 0.95 . ?
C12 C13 1.395(7) . ?
C13 C14 1.385(8) . ?
C13 I1 2.087(5) . ?
C14 H14 0.95 . ?
C14 C15 1.398(7) . ?
C15 H15 0.95 . ?
N1 H1 0.802(10) . ?

loop_
_geom_torsion_atom_site_label_1
_geom_torsion_atom_site_label_2
_geom_torsion_atom_site_label_3
_geom_torsion_atom_site_label_4
_geom_torsion
_geom_torsion_site_symmetry_1
_geom_torsion_site_symmetry_2
_geom_torsion_site_symmetry_3
_geom_torsion_site_symmetry_4
_geom_torsion_publ_flag
C1 C2 C3 C4 179.8(5) . . . . ?
C1 C2 C5 C6 -1.3(9) . . . . ?
C1 C2 C5 S1 179.8(4) . . . . ?
C2 C1 N1 C10 175.4(4) . . . . ?
C2 C3 C4 S1 0.6(7) . . . . ?
C2 C5 C6 N2 176.3(5) . . . . ?
C2 C5 C6 N3 -3.9(8) . . . . ?
C2 C5 S1 C4 -0.2(4) . . . . ?
C3 C2 C5 C6 179.4(5) . . . . ?
C3 C2 C5 S1 0.5(5) . . . . ?
C3 C4 S1 C5 -0.2(5) . . . . ?
C5 C2 C3 C4 -0.7(6) . . . . ?
C5 C6 N2 C7 -180.0(5) . . . . ?
C5 C6 N3 C9 -179.7(5) . . . . ?
C6 C5 S1 C4 -179.3(4) . . . . ?
C7 C8 C9 N3 1.9(9) . . . . ?
C8 C7 N2 C6 0.6(8) . . . . ?
C8 C9 N3 C6 -1.2(8) . . . . ?
C10 C11 C12 C13 -0.3(8) . . . . ?
C11 C10 C15 C14 1.7(8) . . . . ?
C11 C10 N1 C1 166.3(5) . . . . ?
C11 C12 C13 C14 1.7(8) . . . . ?
C11 C12 C13 I1 -176.3(4) . . . . ?
C12 C13 C14 C15 -1.4(8) . . . . ?
C13 C14 C15 C10 -0.4(8) . . . . ?
C15 C10 C11 C12 -1.4(8) . . . . ?
C15 C10 N1 C1 -15.5(8) . . . . ?
I1 C13 C14 C15 176.5(4) . . . . ?
N1 C1 C2 C3 -168.6(4) . . . . ?
N1 C1 C2 C5 12.1(8) . . . . ?
N1 C10 C11 C12 176.9(5) . . . . ?
N1 C10 C15 C14 -176.5(5) . . . . ?
N2 C6 N3 C9 0.0(7) . . . . ?
N2 C7 C8 C9 -1.6(9) . . . . ?
N3 C6 N2 C7 0.3(8) . . . . ?
O1 C1 C2 C3 10.2(7) . . . . ?
O1 C1 C2 C5 -169.1(5) . . . . ?
O1 C1 N1 C10 -3.4(9) . . . . ?
S1 C5 C6 N2 -4.9(5) . . . . ?
S1 C5 C6 N3 174.9(4) . . . . ?
